data_1564190
loop_
_publ_author_name
'Naz, Saba'
'Uddin, Noor'
'Ullah, Kaleem'
'Haider, Ali'
'Gul, Amna'
'Faisal, Sulaiman'
'Nadhman, Akhtar'
'Bibi, Memoona'
'Yousuf, Sammer'
'Ali, Saqib'

_publ_section_title
;
 Homo- and heteroleptic Zinc(II) carboxylates: Synthesis, structural
 characterization, and assessment of their biological significance in in
 vitro models
;
_journal_name_full 'Inorganica Chimica Acta'
_journal_page_first 119849
_journal_paper_doi 10.1016/j.ica.2020.119849
_journal_volume 511
_journal_year 2020
_chemical_formula_sum 'C30 H0 N2 O4 Zn'
_chemical_formula_weight 517.69
_space_group_crystal_system monoclinic
_space_group_IT_number 15
_space_group_name_Hall '-C 2yc'
_space_group_name_H-M_alt 'C 1 2/c 1'
_atom_sites_solution_hydrogens geom
_audit_creation_method SHELXL-2016/6
_cell_angle_alpha 90
_cell_angle_beta 111.857(2)
_cell_angle_gamma 90
_cell_formula_units_Z 4
_cell_length_a 22.1723(8)
_cell_length_b 8.3066(3)
_cell_length_c 15.0836(6)
_cell_measurement_reflns_used 9967
_cell_measurement_temperature 100(2)
_cell_measurement_theta_max 68.32
_cell_measurement_theta_min 5.74
_cell_volume 2578.35(17)
_computing_cell_refinement 'Bruker SMART'
_computing_data_collection 'Bruker SMART APEX2'
_computing_data_reduction 'Bruker SAINT'
_computing_molecular_graphics 'Bruker SHELXTL'
_computing_publication_material 'Bruker SHELXTL'
_computing_structure_refinement 'SHELXL-2016/6 (Sheldrick, 2016)'
_computing_structure_solution 'SHELXT 2014/5 (Sheldrick, 2014)'
_diffrn_ambient_temperature 100(2)
_diffrn_measured_fraction_theta_full 0.997
_diffrn_measured_fraction_theta_max 0.997
_diffrn_measurement_device_type 'CCD area detector'
_diffrn_measurement_method 'phi and omega scans'
_diffrn_radiation_type CuK\a
_diffrn_radiation_wavelength 1.54178
_diffrn_reflns_av_R_equivalents 0.0395
_diffrn_reflns_av_unetI/netI 0.0147
_diffrn_reflns_Laue_measured_fraction_full 0.997
_diffrn_reflns_Laue_measured_fraction_max 0.997
_diffrn_reflns_limit_h_max 26
_diffrn_reflns_limit_h_min -26
_diffrn_reflns_limit_k_max 10
_diffrn_reflns_limit_k_min -10
_diffrn_reflns_limit_l_max 18
_diffrn_reflns_limit_l_min -18
_diffrn_reflns_number 34497
_diffrn_reflns_point_group_measured_fraction_full 0.997
_diffrn_reflns_point_group_measured_fraction_max 0.997
_diffrn_reflns_theta_full 67.679
_diffrn_reflns_theta_max 68.374
_diffrn_reflns_theta_min 5.744
_diffrn_source 'sealed tube'
_exptl_absorpt_coefficient_mu 1.637
_exptl_absorpt_correction_type multi-scan
_exptl_crystal_colour Coloules
_exptl_crystal_density_diffrn 1.334
_exptl_crystal_description Plate
_exptl_crystal_F_000 1024
_exptl_crystal_size_max 0.230
_exptl_crystal_size_mid 0.080
_exptl_crystal_size_min 0.060
_exptl_transmission_factor_max 0.9080
_exptl_transmission_factor_min 0.7050
_refine_diff_density_max 2.542
_refine_diff_density_min -0.671
_refine_diff_density_rms 0.095
_refine_ls_extinction_coef .
_refine_ls_extinction_method none
_refine_ls_goodness_of_fit_ref 1.014
_refine_ls_hydrogen_treatment constr
_refine_ls_matrix_type full
_refine_ls_number_parameters 168
_refine_ls_number_reflns 2355
_refine_ls_number_restraints 0
_refine_ls_restrained_S_all 1.014
_refine_ls_R_factor_all 0.0673
_refine_ls_R_factor_gt 0.0659
_refine_ls_shift/su_max 0.000
_refine_ls_shift/su_mean 0.000
_refine_ls_structure_factor_coef Fsqd
_refine_ls_weighting_details 'w=1/[\s^2^(Fo^2^)+(0.1167P)^2^+12.8340P] where P=(Fo^2^+2Fc^2^)/3'
_refine_ls_weighting_scheme calc
_refine_ls_wR_factor_gt 0.1779
_refine_ls_wR_factor_ref 0.1793
_reflns_Friedel_coverage 0.000
_reflns_Friedel_fraction_full .
_reflns_Friedel_fraction_max .
_reflns_number_gt 2262
_reflns_number_total 2355
_reflns_threshold_expression 'I > 2\s(I)'
_cod_data_source_file Complex2.cif
_cod_data_source_block a
_cod_depositor_comments
;
The following automatic conversions were performed:

data item '_exptl_absorpt_correction_type' value 'Multi-scan' was
changed to 'multi-scan' in accordance with the built-in table derived
from the CIF Core dictionary named 'cif_core.dic' version 2.4.5 last
updated on 2014-11-21.

Automatic conversion script
Id: cif_fix_values 8369 2020-08-20 11:38:08Z andrius 
;
_cod_original_sg_symbol_H-M 'C 2/c'
_cod_database_code 1564190
_shelx_shelxl_version_number 2016/6
_shelx_space_group_comment
;
The symmetry employed for this shelxl refinement is uniquely defined
by the following loop, which should always be used as a source of
symmetry information in preference to the above space-group names.
They are only intended as comments.
;
_shelx_estimated_absorpt_t_min 0.705
_shelx_estimated_absorpt_t_max 0.908

loop_
_space_group_symop_operation_xyz
'x, y, z'
'-x, y, -z+1/2'
'x+1/2, y+1/2, z'
'-x+1/2, y+1/2, -z+1/2'
'-x, -y, -z'
'x, -y, z-1/2'
'-x+1/2, -y+1/2, -z'
'x+1/2, -y+1/2, z-1/2'

loop_
_atom_site_label
_atom_site_type_symbol
_atom_site_fract_x
_atom_site_fract_y
_atom_site_fract_z
_atom_site_U_iso_or_equiv
_atom_site_adp_type
_atom_site_occupancy
_atom_site_site_symmetry_order
_atom_site_calc_flag
_atom_site_refinement_flags_posn
_atom_site_refinement_flags_adp
_atom_site_refinement_flags_occupancy
_atom_site_disorder_assembly
_atom_site_disorder_group
Zn1 Zn 0.500000 0.63745(7) 0.250000 0.0253(3) Uani 1 2 d S T P . .
O1 O 0.41381(15) 0.7182(4) 0.1444(2) 0.0473(7) Uani 1 1 d . . . . .
O2 O 0.43551(18) 0.8044(4) 0.2892(2) 0.0532(8) Uani 1 1 d . . . . .
N1 N 0.47365(14) 0.4426(3) 0.31556(19) 0.0294(7) Uani 1 1 d . . . . .
C1 C 0.3501(2) 1.0222(6) 0.0206(3) 0.0512(12) Uani 1 1 d . . . . .
H1A H 0.353545 0.916904 -0.001663 0.061 Uiso 1 1 calc R U . . .
C2 C 0.3538(3) 1.1536(7) -0.0324(3) 0.0594(15) Uani 1 1 d . . . . .
H2A H 0.359826 1.138521 -0.090983 0.071 Uiso 1 1 calc R U . . .
C3 C 0.3489(2) 1.3068(6) -0.0013(4) 0.0522(12) Uani 1 1 d . . . . .
H3A H 0.351509 1.397438 -0.038137 0.063 Uiso 1 1 calc R U . . .
C4 C 0.34021(19) 1.3277(5) 0.0846(3) 0.0400(9) Uani 1 1 d . . . . .
H4A H 0.336737 1.432741 0.107159 0.048 Uiso 1 1 calc R U . . .
C5 C 0.33671(19) 1.1963(6) 0.1356(3) 0.0389(9) Uani 1 1 d . . . . .
H5A H 0.330693 1.211619 0.194126 0.047 Uiso 1 1 calc R U . . .
C6 C 0.34147(18) 1.0420(5) 0.1065(3) 0.0407(9) Uani 1 1 d . . . . .
C7 C 0.3400(2) 0.9102(7) 0.1792(4) 0.0523(11) Uani 1 1 d . . . . .
H7A H 0.341312 0.964351 0.239056 0.063 Uiso 1 1 calc R U . . .
C8 C 0.3992(2) 0.8022(4) 0.2032(4) 0.0443(11) Uani 1 1 d . . . . .
C9 C 0.2790(2) 0.8140(8) 0.1396(4) 0.0645(15) Uani 1 1 d . . . . .
H9A H 0.277070 0.762708 0.079374 0.077 Uiso 1 1 calc R U . . .
H9B H 0.241430 0.888020 0.123832 0.077 Uiso 1 1 calc R U . . .
C10 C 0.2722(2) 0.6841(6) 0.2060(3) 0.0485(10) Uani 1 1 d . . . . .
H10A H 0.231019 0.626779 0.174868 0.073 Uiso 1 1 calc R U . . .
H10B H 0.308378 0.608105 0.220686 0.073 Uiso 1 1 calc R U . . .
H10C H 0.272677 0.733634 0.265222 0.073 Uiso 1 1 calc R U . . .
C11 C 0.45025(19) 0.4531(5) 0.3856(3) 0.0397(9) Uani 1 1 d . . . . .
H11A H 0.439339 0.556004 0.402667 0.048 Uiso 1 1 calc R U . . .
C12 C 0.4415(2) 0.3180(7) 0.4338(3) 0.0543(13) Uani 1 1 d . . . . .
H12A H 0.424848 0.327906 0.483230 0.065 Uiso 1 1 calc R U . . .
C13 C 0.4574(2) 0.1703(6) 0.4085(4) 0.0584(14) Uani 1 1 d . . . . .
H13A H 0.451935 0.076388 0.440685 0.070 Uiso 1 1 calc R U . . .
C14 C 0.4814(2) 0.1575(5) 0.3363(3) 0.0487(12) Uani 1 1 d . . . . .
H14A H 0.492994 0.055625 0.318725 0.058 Uiso 1 1 calc R U . . .
C15 C 0.48823(17) 0.2977(4) 0.2899(2) 0.0323(8) Uani 1 1 d . . . . .

loop_
_atom_site_aniso_label
_atom_site_aniso_U_11
_atom_site_aniso_U_22
_atom_site_aniso_U_33
_atom_site_aniso_U_23
_atom_site_aniso_U_13
_atom_site_aniso_U_12
Zn1 0.0261(4) 0.0138(4) 0.0311(4) 0.000 0.0049(3) 0.000
O1 0.0503(17) 0.0385(16) 0.0409(15) 0.0142(13) 0.0029(13) 0.0126(13)
O2 0.077(2) 0.0275(15) 0.0548(19) -0.0042(13) 0.0239(18) 0.0032(15)
N1 0.0315(15) 0.0219(14) 0.0254(14) 0.0000(11) -0.0004(12) -0.0072(12)
C1 0.052(3) 0.037(2) 0.051(2) -0.0128(19) 0.003(2) 0.020(2)
C2 0.070(3) 0.079(4) 0.031(2) 0.011(2) 0.021(2) 0.044(3)
C3 0.051(3) 0.047(3) 0.067(3) 0.033(2) 0.031(2) 0.024(2)
C4 0.032(2) 0.0272(18) 0.054(2) -0.0069(18) 0.0088(17) 0.0081(15)
C5 0.0317(19) 0.055(3) 0.0323(18) 0.0045(17) 0.0144(15) 0.0179(18)
C6 0.0268(18) 0.040(2) 0.058(2) 0.0150(19) 0.0180(17) 0.0122(16)
C7 0.044(2) 0.054(3) 0.059(3) 0.003(2) 0.020(2) 0.005(2)
C8 0.042(2) 0.0156(17) 0.089(3) 0.0153(19) 0.039(2) 0.0045(15)
C9 0.034(2) 0.075(4) 0.076(3) 0.028(3) 0.012(2) -0.005(2)
C10 0.045(2) 0.054(3) 0.053(2) -0.006(2) 0.026(2) -0.014(2)
C11 0.039(2) 0.041(2) 0.0319(18) -0.0002(16) 0.0053(16) -0.0125(17)
C12 0.049(3) 0.065(3) 0.037(2) 0.015(2) 0.0019(19) -0.021(2)
C13 0.050(3) 0.048(3) 0.056(3) 0.031(2) -0.006(2) -0.017(2)
C14 0.043(2) 0.0253(19) 0.053(3) 0.0133(17) -0.011(2) -0.0078(17)
C15 0.0281(18) 0.0192(17) 0.0319(17) 0.0029(13) -0.0094(14) -0.0035(13)

loop_
_atom_type_symbol
_atom_type_description
_atom_type_scat_dispersion_real
_atom_type_scat_dispersion_imag
_atom_type_scat_source
C C 0.0181 0.0091 'International Tables Vol C Tables 4.2.6.8 and 6.1.1.4'
H H 0.0000 0.0000 'International Tables Vol C Tables 4.2.6.8 and 6.1.1.4'
N N 0.0311 0.0180 'International Tables Vol C Tables 4.2.6.8 and 6.1.1.4'
O O 0.0492 0.0322 'International Tables Vol C Tables 4.2.6.8 and 6.1.1.4'
Zn Zn -1.5491 0.6778 'International Tables Vol C Tables 4.2.6.8 and 6.1.1.4'

loop_
_geom_angle_atom_site_label_1
_geom_angle_atom_site_label_2
_geom_angle_atom_site_label_3
_geom_angle
_geom_angle_site_symmetry_1
_geom_angle_site_symmetry_3
N1 Zn1 N1 78.52(17) . 2_655
N1 Zn1 O1 105.76(12) . .
N1 Zn1 O1 103.00(11) 2_655 .
N1 Zn1 O1 103.00(11) . 2_655
N1 Zn1 O1 105.76(12) 2_655 2_655
O1 Zn1 O1 142.60(18) . 2_655
N1 Zn1 O2 158.30(12) . 2_655
N1 Zn1 O2 92.10(12) 2_655 2_655
O1 Zn1 O2 95.35(13) . 2_655
O1 Zn1 O2 60.45(13) 2_655 2_655
N1 Zn1 O2 92.10(12) . .
N1 Zn1 O2 158.31(12) 2_655 .
O1 Zn1 O2 60.45(13) . .
O1 Zn1 O2 95.35(13) 2_655 .
O2 Zn1 O2 102.83(17) 2_655 .
N1 Zn1 C8 100.38(12) . .
N1 Zn1 C8 132.17(14) 2_655 .
O1 Zn1 C8 30.45(15) . .
O1 Zn1 C8 120.63(14) 2_655 .
O2 Zn1 C8 100.38(12) 2_655 .
O2 Zn1 C8 30.00(14) . .
N1 Zn1 C8 132.17(14) . 2_655
N1 Zn1 C8 100.38(12) 2_655 2_655
O1 Zn1 C8 120.63(14) . 2_655
O1 Zn1 C8 30.44(15) 2_655 2_655
O2 Zn1 C8 30.00(14) 2_655 2_655
O2 Zn1 C8 100.38(12) . 2_655
C8 Zn1 C8 113.28(18) . 2_655
C8 O1 Zn1 92.4(3) . .
C8 O2 Zn1 86.8(2) . .
C15 N1 C11 119.4(3) . .
C15 N1 Zn1 114.8(2) . .
C11 N1 Zn1 125.5(3) . .
C2 C1 C6 120.5(4) . .
C2 C1 H1A 119.7 . .
C6 C1 H1A 119.7 . .
C3 C2 C1 120.5(4) . .
C3 C2 H2A 119.7 . .
C1 C2 H2A 119.7 . .
C2 C3 C4 119.3(4) . .
C2 C3 H3A 120.3 . .
C4 C3 H3A 120.3 . .
C5 C4 C3 119.0(4) . .
C5 C4 H4A 120.5 . .
C3 C4 H4A 120.5 . .
C4 C5 C6 123.0(4) . .
C4 C5 H5A 118.5 . .
C6 C5 H5A 118.5 . .
C5 C6 C1 117.6(4) . .
C5 C6 C7 114.0(4) . .
C1 C6 C7 128.3(4) . .
C9 C7 C8 110.7(4) . .
C9 C7 C6 110.4(4) . .
C8 C7 C6 109.9(3) . .
C9 C7 H7A 108.6 . .
C8 C7 H7A 108.6 . .
C6 C7 H7A 108.6 . .
O2 C8 O1 120.3(4) . .
O2 C8 C7 113.9(4) . .
O1 C8 C7 125.8(5) . .
O2 C8 Zn1 63.2(2) . .
O1 C8 Zn1 57.11(19) . .
C7 C8 Zn1 176.5(4) . .
C7 C9 C10 114.6(4) . .
C7 C9 H9A 108.6 . .
C10 C9 H9A 108.6 . .
C7 C9 H9B 108.6 . .
C10 C9 H9B 108.6 . .
H9A C9 H9B 107.6 . .
C9 C10 H10A 109.5 . .
C9 C10 H10B 109.5 . .
H10A C10 H10B 109.5 . .
C9 C10 H10C 109.5 . .
H10A C10 H10C 109.5 . .
H10B C10 H10C 109.5 . .
N1 C11 C12 122.0(4) . .
N1 C11 H11A 119.0 . .
C12 C11 H11A 119.0 . .
C13 C12 C11 118.4(5) . .
C13 C12 H12A 120.8 . .
C11 C12 H12A 120.8 . .
C12 C13 C14 120.2(4) . .
C12 C13 H13A 119.9 . .
C14 C13 H13A 119.9 . .
C13 C14 C15 118.4(4) . .
C13 C14 H14A 120.8 . .
C15 C14 H14A 120.8 . .
N1 C15 C14 121.5(4) . .
N1 C15 C15 115.5(2) . 2_655
C14 C15 C15 123.0(3) . 2_655

loop_
_geom_bond_atom_site_label_1
_geom_bond_atom_site_label_2
_geom_bond_distance
_geom_bond_site_symmetry_2
Zn1 N1 2.090(3) .
Zn1 N1 2.090(3) 2_655
Zn1 O1 2.091(3) .
Zn1 O1 2.091(3) 2_655
Zn1 O2 2.224(3) 2_655
Zn1 O2 2.224(3) .
Zn1 C8 2.488(4) .
Zn1 C8 2.488(4) 2_655
O1 C8 1.262(6) .
O2 C8 1.246(6) .
N1 C15 1.340(5) .
N1 C11 1.341(5) .
C1 C2 1.374(7) .
C1 C6 1.388(6) .
C1 H1A 0.9500 .
C2 C3 1.374(7) .
C2 H2A 0.9500 .
C3 C4 1.390(7) .
C3 H3A 0.9500 .
C4 C5 1.354(6) .
C4 H4A 0.9500 .
C5 C6 1.371(6) .
C5 H5A 0.9500 .
C6 C7 1.558(6) .
C7 C9 1.492(7) .
C7 C8 1.518(6) .
C7 H7A 1.0000 .
C9 C10 1.516(7) .
C9 H9A 0.9900 .
C9 H9B 0.9900 .
C10 H10A 0.9800 .
C10 H10B 0.9800 .
C10 H10C 0.9800 .
C11 C12 1.390(6) .
C11 H11A 0.9500 .
C12 C13 1.369(8) .
C12 H12A 0.9500 .
C13 C14 1.383(8) .
C13 H13A 0.9500 .
C14 C15 1.396(5) .
C14 H14A 0.9500 .
C15 C15 1.480(8) 2_655

loop_
_geom_hbond_atom_site_label_D
_geom_hbond_atom_site_label_H
_geom_hbond_atom_site_label_A
_geom_hbond_distance_DH
_geom_hbond_distance_HA
_geom_hbond_distance_DA
_geom_hbond_angle_DHA
_geom_hbond_site_symmetry_A
C12 H12A O1 0.95 2.56 3.464(6) 159.0 6_566
C14 H14A O2 0.95 2.40 3.099(5) 130.3 1_545

loop_
_geom_torsion_atom_site_label_1
_geom_torsion_atom_site_label_2
_geom_torsion_atom_site_label_3
_geom_torsion_atom_site_label_4
_geom_torsion
_geom_torsion_site_symmetry_1
_geom_torsion_site_symmetry_2
_geom_torsion_site_symmetry_3
_geom_torsion_site_symmetry_4
C6 C1 C2 C3 -0.1(8) . . . .
C1 C2 C3 C4 0.0(8) . . . .
C2 C3 C4 C5 0.0(7) . . . .
C3 C4 C5 C6 0.1(6) . . . .
C4 C5 C6 C1 -0.1(6) . . . .
C4 C5 C6 C7 176.7(4) . . . .
C2 C1 C6 C5 0.1(6) . . . .
C2 C1 C6 C7 -176.2(5) . . . .
C5 C6 C7 C9 112.0(5) . . . .
C1 C6 C7 C9 -71.6(6) . . . .
C5 C6 C7 C8 -125.6(4) . . . .
C1 C6 C7 C8 50.8(6) . . . .
Zn1 O2 C8 O1 0.6(4) . . . .
Zn1 O2 C8 C7 -177.8(3) . . . .
Zn1 O1 C8 O2 -0.6(4) . . . .
Zn1 O1 C8 C7 177.5(4) . . . .
C9 C7 C8 O2 -119.4(5) . . . .
C6 C7 C8 O2 118.4(4) . . . .
C9 C7 C8 O1 62.4(6) . . . .
C6 C7 C8 O1 -59.8(6) . . . .
C8 C7 C9 C10 59.2(6) . . . .
C6 C7 C9 C10 -178.8(4) . . . .
C15 N1 C11 C12 1.0(5) . . . .
Zn1 N1 C11 C12 -171.7(3) . . . .
N1 C11 C12 C13 0.0(6) . . . .
C11 C12 C13 C14 -0.2(7) . . . .
C12 C13 C14 C15 -0.6(6) . . . .
C11 N1 C15 C14 -1.9(5) . . . .
Zn1 N1 C15 C14 171.6(3) . . . .
C11 N1 C15 C15 178.2(4) . . . 2_655
Zn1 N1 C15 C15 -8.3(4) . . . 2_655
C13 C14 C15 N1 1.7(6) . . . .
C13 C14 C15 C15 -178.4(4) . . . 2_655
